data_4063722
loop_
_publ_author_name
'Clark, George R.'
'Johns, Paul M.'
'Roper, Warren R.'
'S\"ohnel, Tilo'
'Wright, L. James'

_publ_section_title
;
 Regioselective Mono-, Di-, and Trifunctionalization of Iridabenzofurans
 through Electrophilic Substitution Reactions
;
_journal_issue 1
_journal_name_full Organometallics
_journal_page_first 129
_journal_paper_doi 10.1021/om100888z
_journal_volume 30
_journal_year 2011
_chemical_formula_moiety 'C44 H38 Cl Ir O2 P2'
_chemical_formula_sum 'C44 H38 Cl Ir O2 P2'
_chemical_formula_weight 888.33
_chemical_name_systematic
;
 ?
;
_space_group_IT_number 14
_symmetry_cell_setting monoclinic
_symmetry_space_group_name_Hall '-P 2ybc'
_symmetry_space_group_name_H-M 'P 1 21/c 1'
_atom_sites_solution_hydrogens geom
_atom_sites_solution_primary direct
_atom_sites_solution_secondary difmap
_audit_creation_method SHELXL-97
_cell_angle_alpha 90.000(0)
_cell_angle_beta 93.287(5)
_cell_angle_gamma 90.000(0)
_cell_formula_units_Z 4
_cell_length_a 9.641(5)
_cell_length_b 18.457(5)
_cell_length_c 20.325(5)
_cell_measurement_reflns_used 5424
_cell_measurement_temperature 90(2)
_cell_measurement_theta_max 28.69
_cell_measurement_theta_min 2.12
_cell_volume 3611(2)
_computing_cell_refinement 'SAINT (Bruker, 2006)'
_computing_data_collection 'APEX2 (Bruker, 2006)'
_computing_data_reduction 'SAINT (Bruker, 2006)'
_computing_molecular_graphics 'Ortep-III (Burnett & Johnson, 1996)'
_computing_publication_material 'SHELXTL (Sheldrick, 2008)'
_computing_structure_refinement 'SHELXL97 (Sheldrick, 2008)'
_computing_structure_solution 'SHELXS97 (Sheldrick, 2008)'
_diffrn_ambient_temperature 90(2)
_diffrn_measured_fraction_theta_full 0.958
_diffrn_measured_fraction_theta_max 0.958
_diffrn_measurement_device_type 'Bruker SMART APEXII CCD'
_diffrn_measurement_method 'Area detector \w scans'
_diffrn_radiation_monochromator graphite
_diffrn_radiation_source 'fine-focus sealed tube'
_diffrn_radiation_type MoK\a
_diffrn_radiation_wavelength 0.71073
_diffrn_reflns_av_R_equivalents 0.0664
_diffrn_reflns_av_sigmaI/netI 0.0874
_diffrn_reflns_limit_h_max 12
_diffrn_reflns_limit_h_min -12
_diffrn_reflns_limit_k_max 24
_diffrn_reflns_limit_k_min -22
_diffrn_reflns_limit_l_max 27
_diffrn_reflns_limit_l_min -26
_diffrn_reflns_number 25426
_diffrn_reflns_theta_full 28.69
_diffrn_reflns_theta_max 28.69
_diffrn_reflns_theta_min 2.12
_diffrn_standards_decay_% <2%
_diffrn_standards_interval_count 0
_diffrn_standards_interval_time 0
_diffrn_standards_number 0
_exptl_absorpt_coefficient_mu 3.899
_exptl_absorpt_correction_T_max 0.856
_exptl_absorpt_correction_T_min 0.630
_exptl_absorpt_correction_type multi-scan
_exptl_absorpt_process_details 'SADABS; Sheldrick, 1996'
_exptl_crystal_colour red
_exptl_crystal_density_diffrn 1.634
_exptl_crystal_density_method 'not measured'
_exptl_crystal_description needle
_exptl_crystal_F_000 1768
_exptl_crystal_size_max 0.31
_exptl_crystal_size_mid 0.08
_exptl_crystal_size_min 0.04
_refine_diff_density_max 1.582
_refine_diff_density_min -1.508
_refine_diff_density_rms 0.158
_refine_ls_extinction_method none
_refine_ls_goodness_of_fit_ref 0.927
_refine_ls_hydrogen_treatment constr
_refine_ls_matrix_type full
_refine_ls_number_parameters 492
_refine_ls_number_reflns 8905
_refine_ls_number_restraints 0
_refine_ls_restrained_S_all 0.927
_refine_ls_R_factor_all 0.0781
_refine_ls_R_factor_gt 0.0405
_refine_ls_shift/su_max 0.003
_refine_ls_shift/su_mean 0.000
_refine_ls_structure_factor_coef Fsqd
_refine_ls_weighting_details 'calc w=1/[\s^2^(Fo^2^)+(0.0332P)^2^+0.0000P] where P=(Fo^2^+2Fc^2^)/3'
_refine_ls_weighting_scheme calc
_refine_ls_wR_factor_gt 0.0712
_refine_ls_wR_factor_ref 0.0799
_reflns_number_gt 5922
_reflns_number_total 8905
_reflns_threshold_expression I>2\s(I)
_cod_data_source_file om100888z_si_001.cif
_cod_data_source_block Compound_3
_cod_depositor_comments
;
The following automatic conversions were performed:

'_symmetry_cell_setting' value 'Monoclinic' changed to 'monoclinic'
according to /home/saulius/struct/CIF-dictionaries/cif_core.dic
dictionary named 'cif_core.dic' version 2.4.1 from 2010-06-29.

Automatic conversion script
Id: cif_fix_values 1715 2011-07-08 13:25:40Z adriana 
;
_cod_original_sg_symbol_Hall -P_2ybc
_cod_original_sg_symbol_H-M P21/c
_cod_database_code 4063722

loop_
_symmetry_equiv_pos_as_xyz
'x, y, z'
'-x, y+1/2, -z+1/2'
'-x, -y, -z'
'x, -y-1/2, z-1/2'

loop_
_atom_site_label
_atom_site_type_symbol
_atom_site_fract_x
_atom_site_fract_y
_atom_site_fract_z
_atom_site_U_iso_or_equiv
_atom_site_adp_type
_atom_site_occupancy
_atom_site_symmetry_multiplicity
_atom_site_calc_flag
_atom_site_refinement_flags
_atom_site_disorder_assembly
_atom_site_disorder_group
Ir Ir 0.222686(18) 0.317961(10) 0.643640(9) 0.01901(6) Uani 1 1 d . A .
P1 P 0.09878(13) 0.23622(7) 0.57339(6) 0.0215(3) Uani 1 1 d . . .
P2 P 0.30853(12) 0.39338(7) 0.72955(6) 0.0195(3) Uani 1 1 d . . .
Cl Cl 0.21627(11) 0.22219(6) 0.72816(6) 0.0216(3) Uani 1 1 d . . .
O1 O 0.0109(3) 0.36852(18) 0.65022(16) 0.0230(8) Uani 1 1 d . . .
O2 O -0.1177(4) 0.4560(2) 0.5994(2) 0.0465(11) Uani 1 1 d . . .
C1 C 0.4142(5) 0.2852(3) 0.6253(3) 0.0321(13) Uani 1 1 d . . .
H1 H 0.4524 0.2474 0.6525 0.039 Uiso 1 1 calc R A .
C2 C 0.4946(6) 0.3106(4) 0.5790(3) 0.0490(18) Uani 1 1 d . A .
H2 H 0.5826 0.2882 0.5756 0.059 Uiso 1 1 calc R . .
C3 C 0.4600(7) 0.3682(4) 0.5344(3) 0.060(2) Uani 1 1 d . . .
H3 H 0.5280 0.3822 0.5048 0.072 Uiso 1 1 calc R A .
C4 C 0.3372(7) 0.4046(4) 0.5309(3) 0.0537(19) Uani 1 1 d . A .
H4 H 0.3249 0.4410 0.4980 0.064 Uiso 1 1 calc R . .
C5 C 0.2242(6) 0.3925(3) 0.5731(3) 0.0338(13) Uani 1 1 d . . .
C6 C 0.1063(6) 0.4352(3) 0.5652(3) 0.0377(15) Uani 1 1 d . A .
H6 H 0.0980 0.4733 0.5339 0.045 Uiso 1 1 calc R . .
C7 C 0.0000(6) 0.4179(3) 0.6069(3) 0.0355(14) Uani 1 1 d . A .
C8 C -0.2240(6) 0.4382(4) 0.6443(3) 0.0553(19) Uani 1 1 d . A .
H8A H -0.2513 0.3874 0.6383 0.083 Uiso 1 1 calc R . .
H8B H -0.3051 0.4694 0.6351 0.083 Uiso 1 1 calc R . .
H8C H -0.1877 0.4459 0.6897 0.083 Uiso 1 1 calc R . .
C11 C 0.0328(15) 0.2790(7) 0.4950(5) 0.022(2) Uani 0.69(2) 1 d P A 1
C12 C -0.0957(13) 0.3157(5) 0.4906(5) 0.029(2) Uani 0.69(2) 1 d P A 1
H12 H -0.1570 0.3121 0.5254 0.034 Uiso 0.69(2) 1 calc PR A 1
C13 C -0.1319(12) 0.3562(5) 0.4364(5) 0.038(3) Uani 0.69(2) 1 d P A 1
H13 H -0.2178 0.3815 0.4344 0.046 Uiso 0.69(2) 1 calc PR A 1
C14 C -0.0460(17) 0.3615(8) 0.3834(6) 0.050(4) Uani 0.69(2) 1 d P A 1
H14 H -0.0743 0.3900 0.3461 0.060 Uiso 0.69(2) 1 calc PR A 1
C15 C 0.082(2) 0.3250(13) 0.3852(11) 0.053(7) Uani 0.69(2) 1 d P A 1
H15 H 0.1414 0.3274 0.3495 0.064 Uiso 0.69(2) 1 calc PR A 1
C16 C 0.1180(15) 0.2846(8) 0.4425(7) 0.036(3) Uani 0.69(2) 1 d P A 1
H16 H 0.2047 0.2601 0.4454 0.043 Uiso 0.69(2) 1 calc PR A 1
C11' C 0.074(3) 0.2682(16) 0.4955(15) 0.020(7) Uiso 0.31(2) 1 d P A 2
C12' C -0.047(3) 0.3055(12) 0.4780(11) 0.020(5) Uiso 0.31(2) 1 d P A 2
H12' H -0.1174 0.3084 0.5089 0.024 Uiso 0.31(2) 1 calc PR A 2
C13' C -0.072(3) 0.3415(13) 0.4123(13) 0.031(6) Uiso 0.31(2) 1 d P A 2
H13' H -0.1539 0.3675 0.3993 0.037 Uiso 0.31(2) 1 calc PR A 2
C14' C 0.028(4) 0.333(2) 0.377(3) 0.033(9) Uani 0.31(2) 1 d P A 2
H14' H 0.0162 0.3568 0.3352 0.040 Uiso 0.31(2) 1 calc PR A 2
C15' C 0.155(3) 0.2957(14) 0.3868(12) 0.037(7) Uani 0.31(2) 1 d P A 2
H15' H 0.2211 0.2914 0.3542 0.044 Uiso 0.31(2) 1 calc PR A 2
C16' C 0.172(3) 0.2663(17) 0.4483(14) 0.026(6) Uani 0.31(2) 1 d P A 2
H16' H 0.2579 0.2428 0.4597 0.031 Uiso 0.31(2) 1 calc PR A 2
C21 C -0.0659(4) 0.2050(2) 0.6047(2) 0.0156(10) Uani 1 1 d . A .
C22 C -0.1032(5) 0.2199(3) 0.6684(2) 0.0262(12) Uani 1 1 d . . .
H22 H -0.0446 0.2495 0.6963 0.031 Uiso 1 1 calc R A .
C23 C -0.2249(5) 0.1921(3) 0.6917(3) 0.0321(13) Uani 1 1 d . A .
H23 H -0.2466 0.2013 0.7360 0.039 Uiso 1 1 calc R . .
C24 C -0.3138(5) 0.1519(3) 0.6520(3) 0.0352(14) Uani 1 1 d . . .
H24 H -0.3968 0.1330 0.6683 0.042 Uiso 1 1 calc R A .
C25 C -0.2817(5) 0.1391(3) 0.5883(3) 0.0404(15) Uani 1 1 d . A .
H25 H -0.3446 0.1125 0.5599 0.048 Uiso 1 1 calc R . .
C26 C -0.1582(5) 0.1645(3) 0.5645(3) 0.0312(13) Uani 1 1 d . . .
H26 H -0.1368 0.1540 0.5204 0.037 Uiso 1 1 calc R A .
C31 C 0.1826(5) 0.1514(3) 0.5516(3) 0.0300(13) Uani 1 1 d . A .
C32 C 0.1359(5) 0.1102(3) 0.4968(3) 0.0374(15) Uani 1 1 d . . .
H32 H 0.0611 0.1278 0.4688 0.045 Uiso 1 1 calc R A .
C33 C 0.1960(6) 0.0450(3) 0.4827(3) 0.0492(18) Uani 1 1 d . A .
H33 H 0.1601 0.0169 0.4464 0.059 Uiso 1 1 calc R . .
C34 C 0.3090(6) 0.0202(3) 0.5215(3) 0.0480(17) Uani 1 1 d . . .
H34 H 0.3528 -0.0241 0.5108 0.058 Uiso 1 1 calc R A .
C35 C 0.3577(5) 0.0597(3) 0.5754(3) 0.0397(15) Uani 1 1 d . A .
H35 H 0.4337 0.0421 0.6026 0.048 Uiso 1 1 calc R . .
C36 C 0.2954(5) 0.1252(3) 0.5900(3) 0.0277(12) Uani 1 1 d . . .
H36 H 0.3307 0.1525 0.6268 0.033 Uiso 1 1 calc R A .
C41 C 0.1581(4) 0.4289(3) 0.7709(2) 0.0195(10) Uani 1 1 d . A .
C42 C 0.1264(5) 0.5014(3) 0.7743(3) 0.0293(12) Uani 1 1 d . . .
H42 H 0.1853 0.5361 0.7555 0.035 Uiso 1 1 calc R A .
C43 C 0.0093(5) 0.5244(3) 0.8049(3) 0.0339(13) Uani 1 1 d . A .
H43 H -0.0126 0.5746 0.8063 0.041 Uiso 1 1 calc R . .
C44 C -0.0753(5) 0.4747(3) 0.8333(3) 0.0325(13) Uani 1 1 d . . .
H44 H -0.1544 0.4905 0.8551 0.039 Uiso 1 1 calc R A .
C45 C -0.0450(5) 0.4025(3) 0.8299(3) 0.0345(13) Uani 1 1 d . A .
H45 H -0.1034 0.3682 0.8495 0.041 Uiso 1 1 calc R . .
C46 C 0.0694(5) 0.3789(3) 0.7984(2) 0.0231(11) Uani 1 1 d . . .
H46 H 0.0880 0.3285 0.7953 0.028 Uiso 1 1 calc R A .
C51 C 0.4134(5) 0.3504(3) 0.7973(2) 0.0215(11) Uani 1 1 d . A .
C52 C 0.3834(6) 0.3601(4) 0.8617(3) 0.061(2) Uani 1 1 d . . .
H52 H 0.3026 0.3865 0.8716 0.073 Uiso 1 1 calc R A .
C53 C 0.4679(6) 0.3324(5) 0.9124(3) 0.067(2) Uani 1 1 d . A .
H53 H 0.4448 0.3402 0.9567 0.080 Uiso 1 1 calc R . .
C54 C 0.5851(6) 0.2938(3) 0.9000(3) 0.0353(14) Uani 1 1 d . . .
H54 H 0.6416 0.2733 0.9351 0.042 Uiso 1 1 calc R A .
C55 C 0.6185(6) 0.2855(3) 0.8359(3) 0.0399(15) Uani 1 1 d . A .
H55 H 0.7013 0.2607 0.8264 0.048 Uiso 1 1 calc R . .
C56 C 0.5334(6) 0.3125(3) 0.7851(3) 0.0342(13) Uani 1 1 d . . .
H56 H 0.5573 0.3052 0.7409 0.041 Uiso 1 1 calc R A .
C61 C 0.4128(5) 0.4745(3) 0.7143(2) 0.0228(11) Uani 1 1 d . A .
C62 C 0.5263(5) 0.4933(3) 0.7538(3) 0.0373(15) Uani 1 1 d . . .
H62 H 0.5572 0.4620 0.7887 0.045 Uiso 1 1 calc R A .
C63 C 0.5974(5) 0.5574(3) 0.7439(3) 0.0420(16) Uani 1 1 d . A .
H63 H 0.6757 0.5696 0.7722 0.050 Uiso 1 1 calc R . .
C64 C 0.5554(5) 0.6032(3) 0.6934(3) 0.0362(14) Uani 1 1 d . . .
H64 H 0.6031 0.6475 0.6870 0.043 Uiso 1 1 calc R A .
C65 C 0.4443(7) 0.5842(3) 0.6527(3) 0.0499(18) Uani 1 1 d . A .
H65 H 0.4158 0.6149 0.6169 0.060 Uiso 1 1 calc R . .
C66 C 0.3723(6) 0.5206(3) 0.6627(3) 0.0437(16) Uani 1 1 d . . .
H66 H 0.2945 0.5083 0.6340 0.052 Uiso 1 1 calc R A .

loop_
_atom_site_aniso_label
_atom_site_aniso_U_11
_atom_site_aniso_U_22
_atom_site_aniso_U_33
_atom_site_aniso_U_23
_atom_site_aniso_U_13
_atom_site_aniso_U_12
Ir 0.02000(9) 0.01726(10) 0.01979(10) -0.00338(10) 0.00128(6) -0.00277(9)
P1 0.0249(7) 0.0206(7) 0.0192(7) -0.0044(6) 0.0031(5) -0.0056(5)
P2 0.0179(6) 0.0176(7) 0.0229(7) -0.0044(5) 0.0006(5) -0.0028(5)
Cl 0.0215(6) 0.0165(6) 0.0264(7) 0.0004(5) -0.0013(5) 0.0030(5)
O1 0.0236(18) 0.0180(19) 0.026(2) -0.0046(16) -0.0070(14) 0.0052(14)
O2 0.047(3) 0.029(2) 0.061(3) 0.004(2) -0.028(2) 0.014(2)
C1 0.026(3) 0.032(3) 0.040(3) -0.021(3) 0.010(2) -0.010(2)
C2 0.033(3) 0.057(5) 0.058(4) -0.031(4) 0.018(3) -0.018(3)
C3 0.059(5) 0.077(6) 0.045(4) -0.014(4) 0.019(3) -0.034(4)
C4 0.070(5) 0.061(5) 0.029(4) 0.011(3) -0.002(3) -0.035(4)
C5 0.034(3) 0.043(4) 0.024(3) -0.008(3) -0.006(2) -0.015(3)
C6 0.058(4) 0.029(3) 0.024(3) 0.011(3) -0.018(3) -0.021(3)
C7 0.037(3) 0.024(3) 0.043(4) -0.007(3) -0.023(3) 0.000(3)
C8 0.038(4) 0.055(5) 0.070(5) -0.018(4) -0.017(3) 0.021(3)
C11 0.024(7) 0.018(5) 0.023(5) -0.004(4) -0.008(5) -0.012(5)
C12 0.032(6) 0.027(5) 0.027(5) 0.001(4) 0.000(4) -0.002(5)
C13 0.044(6) 0.040(6) 0.028(6) 0.003(5) -0.010(4) -0.010(5)
C14 0.066(10) 0.054(9) 0.029(6) 0.014(6) -0.005(6) -0.021(7)
C15 0.047(15) 0.074(15) 0.039(9) -0.014(9) 0.014(11) -0.023(13)
C16 0.041(8) 0.042(8) 0.024(6) 0.003(5) 0.000(6) -0.013(6)
C14' 0.03(3) 0.024(17) 0.044(18) 0.005(11) 0.012(18) -0.010(16)
C15' 0.036(16) 0.041(16) 0.034(12) -0.008(10) 0.010(11) -0.022(11)
C16' 0.019(13) 0.041(15) 0.018(10) 0.020(9) -0.001(9) 0.000(10)
C21 0.016(2) 0.007(2) 0.023(3) 0.0015(19) 0.0009(18) 0.0018(17)
C22 0.018(2) 0.030(3) 0.031(3) -0.002(2) -0.002(2) 0.007(2)
C23 0.024(3) 0.039(4) 0.034(3) 0.006(3) 0.012(2) 0.006(2)
C24 0.020(3) 0.032(3) 0.055(4) -0.011(3) 0.017(3) -0.008(2)
C25 0.024(3) 0.039(4) 0.059(4) -0.025(3) 0.010(3) -0.011(3)
C26 0.029(3) 0.027(3) 0.039(3) -0.014(2) 0.007(2) -0.005(2)
C31 0.025(3) 0.030(3) 0.035(3) -0.011(3) 0.012(2) -0.007(2)
C32 0.026(3) 0.038(4) 0.049(4) -0.026(3) 0.011(3) -0.006(2)
C33 0.036(3) 0.051(4) 0.062(4) -0.039(4) 0.015(3) -0.014(3)
C34 0.024(3) 0.036(4) 0.085(5) -0.031(3) 0.014(3) -0.004(3)
C35 0.028(3) 0.032(3) 0.060(4) -0.020(3) 0.013(3) -0.006(2)
C36 0.020(3) 0.028(3) 0.036(3) -0.015(2) 0.010(2) -0.009(2)
C41 0.017(2) 0.019(3) 0.022(3) -0.008(2) -0.0019(19) 0.0015(19)
C42 0.030(3) 0.019(3) 0.040(3) -0.007(2) 0.006(2) 0.000(2)
C43 0.038(3) 0.023(3) 0.040(3) -0.010(3) -0.008(3) 0.011(2)
C44 0.017(3) 0.038(4) 0.042(3) -0.014(3) -0.003(2) 0.008(2)
C45 0.023(3) 0.038(4) 0.043(4) -0.005(3) 0.005(2) -0.001(2)
C46 0.019(2) 0.021(3) 0.029(3) -0.001(2) 0.000(2) 0.004(2)
C51 0.020(2) 0.019(3) 0.026(3) -0.008(2) 0.001(2) -0.003(2)
C52 0.017(3) 0.135(7) 0.031(4) -0.007(4) 0.000(2) 0.019(4)
C53 0.030(3) 0.146(8) 0.023(3) -0.006(4) 0.000(3) 0.008(4)
C54 0.037(3) 0.038(4) 0.029(3) 0.005(3) -0.012(2) -0.007(3)
C55 0.052(4) 0.026(3) 0.040(4) -0.006(3) -0.007(3) 0.023(3)
C56 0.046(3) 0.033(3) 0.023(3) -0.006(3) 0.001(2) 0.016(3)
C61 0.020(2) 0.023(3) 0.026(3) -0.006(2) 0.002(2) -0.006(2)
C62 0.023(3) 0.020(3) 0.067(4) -0.004(3) -0.015(3) -0.002(2)
C63 0.025(3) 0.024(3) 0.075(5) -0.005(3) -0.014(3) -0.001(2)
C64 0.032(3) 0.025(3) 0.052(4) -0.007(3) 0.011(3) -0.010(2)
C65 0.064(4) 0.048(4) 0.036(4) 0.005(3) -0.007(3) -0.033(3)
C66 0.052(4) 0.042(4) 0.035(3) 0.008(3) -0.014(3) -0.027(3)

loop_
_atom_type_symbol
_atom_type_description
_atom_type_scat_dispersion_real
_atom_type_scat_dispersion_imag
_atom_type_scat_source
C C 0.0033 0.0016 'International Tables Vol C Tables 4.2.6.8 and 6.1.1.4'
H H 0.0000 0.0000 'International Tables Vol C Tables 4.2.6.8 and 6.1.1.4'
O O 0.0106 0.0060 'International Tables Vol C Tables 4.2.6.8 and 6.1.1.4'
P P 0.1023 0.0942 'International Tables Vol C Tables 4.2.6.8 and 6.1.1.4'
Cl Cl 0.1484 0.1585 'International Tables Vol C Tables 4.2.6.8 and 6.1.1.4'
Ir Ir -1.4442 7.9887 'International Tables Vol C Tables 4.2.6.8 and 6.1.1.4'

loop_
_geom_angle_atom_site_label_1
_geom_angle_atom_site_label_2
_geom_angle_atom_site_label_3
_geom_angle
C5 Ir C1 91.7(2)
C5 Ir O1 78.49(18)
C1 Ir O1 170.23(19)
C5 Ir P2 96.28(15)
C1 Ir P2 91.59(14)
O1 Ir P2 89.56(9)
C5 Ir P1 91.74(14)
C1 Ir P1 97.77(14)
O1 Ir P1 82.62(9)
P2 Ir P1 167.48(4)
C5 Ir Cl 177.79(14)
C1 Ir Cl 88.45(18)
O1 Ir Cl 101.31(9)
P2 Ir Cl 85.91(5)
P1 Ir Cl 86.05(5)
C11' P1 C31 96.5(9)
C11' P1 C21 110.6(9)
C31 P1 C21 102.6(2)
C31 P1 C11 106.9(5)
C21 P1 C11 99.8(4)
C11' P1 Ir 112.6(10)
C31 P1 Ir 118.66(18)
C21 P1 Ir 114.21(15)
C11 P1 Ir 112.6(3)
C41 P2 C61 103.9(2)
C41 P2 C51 103.0(2)
C61 P2 C51 101.2(2)
C41 P2 Ir 107.35(15)
C61 P2 Ir 122.04(16)
C51 P2 Ir 117.14(16)
C7 O1 Ir 107.2(3)
C7 O2 C8 115.9(5)
C2 C1 Ir 127.1(5)
C2 C1 H1 116.4
Ir C1 H1 116.4
C1 C2 C3 125.9(6)
C1 C2 H2 117.1
C3 C2 H2 117.1
C4 C3 C2 125.0(6)
C4 C3 H3 117.5
C2 C3 H3 117.5
C3 C4 C5 125.2(6)
C3 C4 H4 117.4
C5 C4 H4 117.4
C6 C5 C4 119.0(6)
C6 C5 Ir 116.0(4)
C4 C5 Ir 125.0(5)
C5 C6 C7 115.0(5)
C5 C6 H6 122.5
C7 C6 H6 122.5
O1 C7 O2 119.6(5)
O1 C7 C6 123.3(5)
O2 C7 C6 117.1(5)
O2 C8 H8A 109.5
O2 C8 H8B 109.5
H8A C8 H8B 109.5
O2 C8 H8C 109.5
H8A C8 H8C 109.5
H8B C8 H8C 109.5
C16 C11 C12 118.1(10)
C16 C11 P1 120.1(9)
C12 C11 P1 121.1(8)
C13 C12 C11 120.0(10)
C13 C12 H12 120.0
C11 C12 H12 120.0
C12 C13 C14 121.7(10)
C12 C13 H13 119.1
C14 C13 H13 119.1
C13 C14 C15 120.3(15)
C13 C14 H14 119.8
C15 C14 H14 119.8
C14 C15 C16 116.7(18)
C14 C15 H15 121.7
C16 C15 H15 121.7
C11 C16 C15 123.2(13)
C11 C16 H16 118.4
C15 C16 H16 118.4
C12' C11' C16' 116(3)
C12' C11' P1 119(2)
C16' C11' P1 124.7(19)
C11' C12' C13' 123(2)
C11' C12' H12' 118.7
C13' C12' H12' 118.7
C14' C13' C12' 112(3)
C14' C13' H13' 123.9
C12' C13' H13' 123.9
C13' C14' C15' 132(5)
C13' C14' H14' 114.1
C15' C14' H14' 114.1
C16' C15' C14' 113(3)
C16' C15' H15' 123.6
C14' C15' H15' 123.6
C15' C16' C11' 125(2)
C15' C16' H16' 117.6
C11' C16' H16' 117.6
C26 C21 C22 117.6(4)
C26 C21 P1 120.2(4)
C22 C21 P1 122.3(4)
C23 C22 C21 120.8(5)
C23 C22 H22 119.6
C21 C22 H22 119.6
C24 C23 C22 120.9(5)
C24 C23 H23 119.5
C22 C23 H23 119.5
C23 C24 C25 119.1(5)
C23 C24 H24 120.5
C25 C24 H24 120.5
C24 C25 C26 121.0(5)
C24 C25 H25 119.5
C26 C25 H25 119.5
C21 C26 C25 120.5(5)
C21 C26 H26 119.7
C25 C26 H26 119.7
C36 C31 C32 117.5(5)
C36 C31 P1 120.4(4)
C32 C31 P1 122.1(4)
C33 C32 C31 121.4(6)
C33 C32 H32 119.3
C31 C32 H32 119.3
C32 C33 C34 119.9(5)
C32 C33 H33 120.1
C34 C33 H33 120.1
C35 C34 C33 120.0(5)
C35 C34 H34 120.0
C33 C34 H34 120.0
C34 C35 C36 119.9(6)
C34 C35 H35 120.0
C36 C35 H35 120.0
C31 C36 C35 121.2(5)
C31 C36 H36 119.4
C35 C36 H36 119.4
C42 C41 C46 118.7(4)
C42 C41 P2 123.6(4)
C46 C41 P2 117.6(3)
C41 C42 C43 120.6(5)
C41 C42 H42 119.7
C43 C42 H42 119.7
C44 C43 C42 120.0(5)
C44 C43 H43 120.0
C42 C43 H43 120.0
C45 C44 C43 119.7(5)
C45 C44 H44 120.1
C43 C44 H44 120.1
C44 C45 C46 120.7(5)
C44 C45 H45 119.7
C46 C45 H45 119.7
C45 C46 C41 120.1(5)
C45 C46 H46 119.9
C41 C46 H46 119.9
C52 C51 C56 117.5(5)
C52 C51 P2 121.5(4)
C56 C51 P2 120.8(4)
C51 C52 C53 121.3(6)
C51 C52 H52 119.3
C53 C52 H52 119.3
C54 C53 C52 121.0(5)
C54 C53 H53 119.5
C52 C53 H53 119.5
C55 C54 C53 118.3(5)
C55 C54 H54 120.8
C53 C54 H54 120.8
C54 C55 C56 120.8(5)
C54 C55 H55 119.6
C56 C55 H55 119.6
C55 C56 C51 121.1(5)
C55 C56 H56 119.4
C51 C56 H56 119.4
C62 C61 C66 118.0(5)
C62 C61 P2 122.5(4)
C66 C61 P2 119.5(4)
C61 C62 C63 121.3(5)
C61 C62 H62 119.4
C63 C62 H62 119.4
C64 C63 C62 120.4(5)
C64 C63 H63 119.8
C62 C63 H63 119.8
C65 C64 C63 118.9(5)
C65 C64 H64 120.5
C63 C64 H64 120.5
C64 C65 C66 120.9(6)
C64 C65 H65 119.6
C66 C65 H65 119.6
C65 C66 C61 120.5(5)
C65 C66 H66 119.7
C61 C66 H66 119.7

loop_
_geom_bond_atom_site_label_1
_geom_bond_atom_site_label_2
_geom_bond_distance
Ir C5 1.987(6)
Ir C1 1.998(5)
Ir O1 2.256(3)
Ir P2 2.3464(13)
Ir P1 2.3550(13)
Ir Cl 2.4682(13)
P1 C11' 1.69(3)
P1 C31 1.827(5)
P1 C21 1.837(5)
P1 C11 1.857(11)
P2 C41 1.839(5)
P2 C61 1.839(5)
P2 C51 1.842(5)
O1 C7 1.267(6)
O2 C7 1.336(6)
O2 C8 1.448(7)
C1 C2 1.337(7)
C1 H1 0.9500
C2 C3 1.425(9)
C2 H2 0.9500
C3 C4 1.360(9)
C3 H3 0.9500
C4 C5 1.444(8)
C4 H4 0.9500
C5 C6 1.385(8)
C6 C7 1.403(8)
C6 H6 0.9500
C8 H8A 0.9800
C8 H8B 0.9800
C8 H8C 0.9800
C11 C16 1.388(18)
C11 C12 1.410(14)
C12 C13 1.360(12)
C12 H12 0.9500
C13 C14 1.399(14)
C13 H13 0.9500
C14 C15 1.41(2)
C14 H14 0.9500
C15 C16 1.41(2)
C15 H15 0.9500
C16 H16 0.9500
C11' C12' 1.38(3)
C11' C16' 1.39(4)
C12' C13' 1.50(3)
C12' H12' 0.9500
C13' C14' 1.24(5)
C13' H13' 0.9500
C14' C15' 1.41(4)
C14' H14' 0.9500
C15' C16' 1.36(4)
C15' H15' 0.9500
C16' H16' 0.9500
C21 C26 1.390(6)
C21 C22 1.392(6)
C22 C23 1.389(7)
C22 H22 0.9500
C23 C24 1.363(7)
C23 H23 0.9500
C24 C25 1.368(7)
C24 H24 0.9500
C25 C26 1.392(7)
C25 H25 0.9500
C26 H26 0.9500
C31 C36 1.389(7)
C31 C32 1.402(7)
C32 C33 1.373(7)
C32 H32 0.9500
C33 C34 1.385(8)
C33 H33 0.9500
C34 C35 1.376(7)
C34 H34 0.9500
C35 C36 1.389(7)
C35 H35 0.9500
C36 H36 0.9500
C41 C42 1.375(7)
C41 C46 1.396(6)
C42 C43 1.386(7)
C42 H42 0.9500
C43 C44 1.376(7)
C43 H43 0.9500
C44 C45 1.367(7)
C44 H44 0.9500
C45 C46 1.377(6)
C45 H45 0.9500
C46 H46 0.9500
C51 C52 1.368(7)
C51 C56 1.386(7)
C52 C53 1.374(8)
C52 H52 0.9500
C53 C54 1.371(8)
C53 H53 0.9500
C54 C55 1.369(7)
C54 H54 0.9500
C55 C56 1.375(7)
C55 H55 0.9500
C56 H56 0.9500
C61 C62 1.364(6)
C61 C66 1.390(7)
C62 C63 1.387(7)
C62 H62 0.9500
C63 C64 1.373(8)
C63 H63 0.9500
C64 C65 1.362(7)
C64 H64 0.9500
C65 C66 1.385(7)
C65 H65 0.9500
C66 H66 0.9500
